data_2225773
loop_
_publ_author_name
'Ballo, Daouda'
'Bouhfid, Rachid'
'Zouihri, Hafid'
'Essassi, El Mokhtar'
'Ng, Seik Weng'

_publ_section_title
;
 1-Benzyl-3-[(dimethylamino)methylene]-4-phenyl-1<i>H</i>-1,5-benzodiazepine-2(3<i>H</i>)-thione
;
_journal_coeditor_code BT5234
_journal_issue 5
_journal_name_full 'Acta Crystallographica Section E'
_journal_page_first o1019
_journal_paper_doi 10.1107/S160053681001175X
_journal_volume 66
_journal_year 2010
_chemical_formula_iupac 'C25 H23 N3 S'
_chemical_formula_moiety 'C25 H23 N3 S'
_chemical_formula_sum 'C25 H23 N3 S'
_chemical_formula_weight 397.52
_chemical_name_systematic
;
1-Benzyl-3-[(dimethylamino)methylene]-4-phenyl-1<i>H</i>-1,5-benzodiazepine-
2(3<i>H</i>)-thione
;
_space_group_IT_number 14
_symmetry_cell_setting monoclinic
_symmetry_space_group_name_Hall '-P 2ybc'
_symmetry_space_group_name_H-M 'P 1 21/c 1'
_atom_sites_solution_hydrogens geom
_atom_sites_solution_primary direct
_atom_sites_solution_secondary difmap
_audit_creation_method SHELXL-97
_cell_angle_alpha 90.00
_cell_angle_beta 106.1360(10)
_cell_angle_gamma 90.00
_cell_formula_units_Z 8
_cell_length_a 26.4740(8)
_cell_length_b 10.2366(2)
_cell_length_c 16.5650(5)
_cell_measurement_reflns_used 7420
_cell_measurement_temperature 293(2)
_cell_measurement_theta_max 21.9
_cell_measurement_theta_min 2.6
_cell_volume 4312.3(2)
_computing_cell_refinement 'SAINT (Bruker, 2008)'
_computing_data_collection 'APEX2 (Bruker, 2008)'
_computing_data_reduction 'SAINT (Bruker, 2008)'
_computing_molecular_graphics 'X-SEED (Barbour, 2001)'
_computing_publication_material 'publCIF (Westrip, 2010)'
_computing_structure_refinement 'SHELXL97 (Sheldrick, 2008)'
_computing_structure_solution 'SHELXS97 (Sheldrick, 2008)'
_diffrn_ambient_temperature 293(2)
_diffrn_measured_fraction_theta_full 1.000
_diffrn_measured_fraction_theta_max 1.000
_diffrn_measurement_device_type 'Bruker X8 APEX2 diffractometer'
_diffrn_measurement_method '\f and \w scans'
_diffrn_radiation_monochromator graphite
_diffrn_radiation_source 'fine-focus sealed tube'
_diffrn_radiation_type MoK\a
_diffrn_radiation_wavelength 0.71073
_diffrn_reflns_av_R_equivalents 0.0465
_diffrn_reflns_av_sigmaI/netI 0.0403
_diffrn_reflns_limit_h_max 31
_diffrn_reflns_limit_h_min -31
_diffrn_reflns_limit_k_max 12
_diffrn_reflns_limit_k_min -8
_diffrn_reflns_limit_l_max 19
_diffrn_reflns_limit_l_min -19
_diffrn_reflns_number 34616
_diffrn_reflns_theta_full 24.83
_diffrn_reflns_theta_max 24.83
_diffrn_reflns_theta_min 0.80
_diffrn_standards_decay_% 0
_diffrn_standards_interval_count 0
_diffrn_standards_interval_time 0
_diffrn_standards_number 0
_exptl_absorpt_coefficient_mu 0.166
_exptl_absorpt_correction_T_max 0.9551
_exptl_absorpt_correction_T_min 0.9397
_exptl_absorpt_correction_type multi-scan
_exptl_absorpt_process_details '(SADABS; Sheldrick, 1996)'
_exptl_crystal_colour Colorless
_exptl_crystal_density_diffrn 1.225
_exptl_crystal_density_method 'not measured'
_exptl_crystal_description Block
_exptl_crystal_F_000 1680
_exptl_crystal_size_max 0.38
_exptl_crystal_size_mid 0.35
_exptl_crystal_size_min 0.28
_refine_diff_density_max 0.191
_refine_diff_density_min -0.282
_refine_ls_extinction_method none
_refine_ls_goodness_of_fit_ref 1.030
_refine_ls_hydrogen_treatment constr
_refine_ls_matrix_type full
_refine_ls_number_parameters 527
_refine_ls_number_reflns 7429
_refine_ls_number_restraints 0
_refine_ls_restrained_S_all 1.030
_refine_ls_R_factor_all 0.0761
_refine_ls_R_factor_gt 0.0452
_refine_ls_shift/su_max 0.001
_refine_ls_shift/su_mean 0.000
_refine_ls_structure_factor_coef Fsqd
_refine_ls_weighting_details 'calc w=1/[\s^2^(Fo^2^)+(0.0771P)^2^+0.7415P] where P=(Fo^2^+2Fc^2^)/3'
_refine_ls_weighting_scheme calc
_refine_ls_wR_factor_gt 0.1208
_refine_ls_wR_factor_ref 0.1495
_reflns_number_gt 5019
_reflns_number_total 7429
_reflns_threshold_expression I>2\s(I)
_cod_data_source_file bt5234.cif
_cod_data_source_block I
_cod_depositor_comments
;
The following automatic conversions were performed:
'_symmetry_cell_setting' value 'Monoclinic' changed to 'monoclinic'
according to '/home/saulius/struct/CIF-dictionaries/cif_core.dic'
dictionary named 'cif_core.dic' version 2.4.1 from
2010-06-29.

'_exptl_absorpt_correction_type' value 'Multi-scan' changed
to 'multi-scan' according to
'/home/saulius/struct/CIF-dictionaries/cif_core.dic' dictionary named
'cif_core.dic' version 2.4.1 from 2010-06-29.

Automatic conversion script
Id: cif_fix_enum 1527 2010-12-29 10:47:43Z saulius 
;
_cod_original_sg_symbol_H-M 'P 21/c'
_cod_database_code 2225773
_cod_database_fobs_code 2225773

loop_
_symmetry_equiv_pos_as_xyz
'x, y, z'
'-x, y+1/2, -z+1/2'
'-x, -y, -z'
'x, -y-1/2, z-1/2'

loop_
_atom_site_type_symbol
_atom_site_label
_atom_site_fract_x
_atom_site_fract_y
_atom_site_fract_z
_atom_site_U_iso_or_equiv
_atom_site_adp_type
_atom_site_calc_flag
_atom_site_refinement_flags
_atom_site_occupancy
_atom_site_disorder_assembly
_atom_site_disorder_group
S S1 0.68147(3) 0.23703(6) 0.88424(4) 0.0681(2) Uani d . 1 . .
S S2 0.82290(3) 0.28053(7) 0.73502(5) 0.0811(3) Uani d . 1 . .
N N1 0.66628(8) 0.46928(18) 0.94582(11) 0.0537(5) Uani d . 1 . .
N N2 0.60213(7) 0.65564(19) 0.83124(12) 0.0503(5) Uani d . 1 . .
N N3 0.66494(8) 0.48619(18) 0.65939(11) 0.0507(5) Uani d . 1 . .
N N4 0.81709(7) 0.52681(18) 0.78290(12) 0.0505(5) Uani d . 1 . .
N N5 0.89168(7) 0.6994(2) 0.73201(12) 0.0553(5) Uani d . 1 . .
N N6 0.84302(8) 0.48869(18) 0.51100(12) 0.0540(5) Uani d . 1 . .
C C1 0.66570(9) 0.3953(2) 0.87702(14) 0.0457(5) Uani d . 1 . .
C C2 0.68024(9) 0.6051(2) 0.94640(14) 0.0474(6) Uani d . 1 . .
C C3 0.72558(11) 0.6494(3) 1.00447(15) 0.0646(7) Uani d . 1 . .
H H3 0.7460 0.5914 1.0433 0.078 Uiso calc R 1 . .
C C4 0.74049(11) 0.7774(3) 1.00508(18) 0.0726(8) Uani d . 1 . .
H H4 0.7710 0.8059 1.0442 0.087 Uiso calc R 1 . .
C C5 0.71064(12) 0.8640(3) 0.94813(18) 0.0670(7) Uani d . 1 . .
H H5 0.7214 0.9504 0.9474 0.080 Uiso calc R 1 . .
C C6 0.66488(10) 0.8226(2) 0.89239(15) 0.0563(6) Uani d . 1 . .
H H6 0.6439 0.8825 0.8558 0.068 Uiso calc R 1 . .
C C7 0.64933(9) 0.6922(2) 0.88965(14) 0.0460(5) Uani d . 1 . .
C C8 0.60280(8) 0.5527(2) 0.78745(14) 0.0457(5) Uani d . 1 . .
C C9 0.64898(8) 0.4652(2) 0.79744(13) 0.0423(5) Uani d . 1 . .
C C10 0.66833(13) 0.4077(3) 1.02656(16) 0.0730(8) Uani d . 1 . .
H H10A 0.7037 0.4168 1.0636 0.088 Uiso calc R 1 . .
H H10B 0.6614 0.3150 1.0173 0.088 Uiso calc R 1 . .
C C11 0.63036(11) 0.4626(2) 1.06983(15) 0.0565(6) Uani d . 1 . .
C C12 0.63693(12) 0.4266(3) 1.15333(15) 0.0678(8) Uani d . 1 . .
H H12 0.6657 0.3759 1.1809 0.081 Uiso calc R 1 . .
C C13 0.60148(15) 0.4651(3) 1.1952(2) 0.0844(10) Uani d . 1 . .
H H13 0.6058 0.4386 1.2504 0.101 Uiso calc R 1 . .
C C14 0.55973(16) 0.5424(3) 1.1560(2) 0.0943(11) Uani d . 1 . .
H H14 0.5359 0.5691 1.1846 0.113 Uiso calc R 1 . .
C C15 0.55316(14) 0.5804(3) 1.0742(2) 0.0948(10) Uani d . 1 . .
H H15 0.5250 0.6338 1.0476 0.114 Uiso calc R 1 . .
C C16 0.58831(12) 0.5394(3) 1.03122(18) 0.0753(8) Uani d . 1 . .
H H16 0.5833 0.5643 0.9756 0.090 Uiso calc R 1 . .
C C17 0.55336(9) 0.5137(3) 0.72353(15) 0.0566(6) Uani d . 1 . .
C C18 0.51377(10) 0.6058(3) 0.69462(18) 0.0767(8) Uani d . 1 . .
H H18 0.5179 0.6903 0.7161 0.092 Uiso calc R 1 . .
C C19 0.46822(13) 0.5715(5) 0.6338(2) 0.1040(12) Uani d . 1 . .
H H19 0.4418 0.6331 0.6144 0.125 Uiso calc R 1 . .
C C20 0.46198(15) 0.4468(6) 0.6023(2) 0.1212(17) Uani d . 1 . .
H H20 0.4315 0.4245 0.5609 0.145 Uiso calc R 1 . .
C C21 0.50005(15) 0.3556(4) 0.6313(2) 0.1088(13) Uani d . 1 . .
H H21 0.4952 0.2707 0.6106 0.131 Uiso calc R 1 . .
C C22 0.54606(11) 0.3887(3) 0.69144(18) 0.0759(8) Uani d . 1 . .
H H22 0.5722 0.3263 0.7103 0.091 Uiso calc R 1 . .
C C23 0.67079(9) 0.4318(2) 0.73465(13) 0.0453(5) Uani d . 1 . .
H H23 0.6932 0.3600 0.7461 0.054 Uiso calc R 1 . .
C C24 0.63639(10) 0.6057(3) 0.63075(16) 0.0633(7) Uani d . 1 . .
H H24A 0.6359 0.6587 0.6783 0.095 Uiso calc R 1 . .
H H24B 0.6010 0.5850 0.5996 0.095 Uiso calc R 1 . .
H H24C 0.6533 0.6526 0.5953 0.095 Uiso calc R 1 . .
C C25 0.69212(14) 0.4298(3) 0.60257(19) 0.0846(10) Uani d . 1 . .
H H25A 0.7099 0.3514 0.6269 0.127 Uiso calc R 1 . .
H H25B 0.7173 0.4913 0.5933 0.127 Uiso calc R 1 . .
H H25C 0.6671 0.4093 0.5499 0.127 Uiso calc R 1 . .
C C26 0.82869(9) 0.4423(2) 0.72705(15) 0.0511(6) Uani d . 1 . .
C C27 0.80627(9) 0.6622(2) 0.76243(13) 0.0459(5) Uani d . 1 . .
C C28 0.75899(9) 0.7160(2) 0.76785(15) 0.0537(6) Uani d . 1 . .
H H28 0.7347 0.6633 0.7837 0.064 Uiso calc R 1 . .
C C29 0.74769(10) 0.8452(3) 0.75021(15) 0.0603(7) Uani d . 1 . .
H H29 0.7157 0.8792 0.7532 0.072 Uiso calc R 1 . .
C C30 0.78350(11) 0.9250(2) 0.72817(15) 0.0593(7) Uani d . 1 . .
H H30 0.7759 1.0129 0.7166 0.071 Uiso calc R 1 . .
C C31 0.83043(10) 0.8741(2) 0.72333(15) 0.0571(6) Uani d . 1 . .
H H31 0.8547 0.9289 0.7093 0.068 Uiso calc R 1 . .
C C32 0.84279(9) 0.7420(2) 0.73898(14) 0.0488(6) Uani d . 1 . .
C C33 0.89356(9) 0.5921(2) 0.69224(14) 0.0492(6) Uani d . 1 . .
C C34 0.84874(9) 0.5015(2) 0.66108(14) 0.0459(5) Uani d . 1 . .
C C35 0.80751(10) 0.4803(3) 0.86157(15) 0.0629(7) Uani d . 1 . .
H H35A 0.7961 0.3900 0.8542 0.076 Uiso calc R 1 . .
H H35B 0.7790 0.5310 0.8721 0.076 Uiso calc R 1 . .
C C36 0.85436(11) 0.4894(2) 0.93730(15) 0.0566(6) Uani d . 1 . .
C C37 0.85080(14) 0.4299(3) 1.01068(17) 0.0754(8) Uani d . 1 . .
H H37 0.8201 0.3861 1.0111 0.091 Uiso calc R 1 . .
C C38 0.89202(18) 0.4346(4) 1.0831(2) 0.0983(11) Uani d . 1 . .
H H38 0.8894 0.3918 1.1312 0.118 Uiso calc R 1 . .
C C39 0.93670(18) 0.5021(4) 1.0842(2) 0.1075(13) Uani d . 1 . .
H H39 0.9642 0.5062 1.1333 0.129 Uiso calc R 1 . .
C C40 0.94095(15) 0.5642(4) 1.0124(2) 0.1018(11) Uani d . 1 . .
H H40 0.9712 0.6108 1.0131 0.122 Uiso calc R 1 . .
C C41 0.89962(12) 0.5567(3) 0.93863(18) 0.0741(8) Uani d . 1 . .
H H41 0.9027 0.5975 0.8901 0.089 Uiso calc R 1 . .
C C42 0.94507(10) 0.5544(3) 0.68004(15) 0.0612(7) Uani d . 1 . .
C C43 0.98279(10) 0.6497(3) 0.68304(18) 0.0791(9) Uani d . 1 . .
H H43 0.9760 0.7359 0.6944 0.095 Uiso calc R 1 . .
C C44 1.03046(13) 0.6171(5) 0.6692(2) 0.1057(13) Uani d . 1 . .
H H44 1.0557 0.6813 0.6718 0.127 Uiso calc R 1 . .
C C45 1.04039(14) 0.4910(6) 0.6519(2) 0.1153(15) Uani d . 1 . .
H H45 1.0722 0.4698 0.6417 0.138 Uiso calc R 1 . .
C C46 1.00412(15) 0.3958(4) 0.6495(2) 0.1076(13) Uani d . 1 . .
H H46 1.0114 0.3099 0.6385 0.129 Uiso calc R 1 . .
C C47 0.95619(12) 0.4269(3) 0.6635(2) 0.0807(9) Uani d . 1 . .
H H47 0.9315 0.3617 0.6618 0.097 Uiso calc R 1 . .
C C48 0.83331(9) 0.4494(2) 0.58218(15) 0.0497(6) Uani d . 1 . .
H H48 0.8128 0.3746 0.5771 0.060 Uiso calc R 1 . .
C C49 0.86997(11) 0.6091(3) 0.50126(17) 0.0675(7) Uani d . 1 . .
H H49A 0.8668 0.6709 0.5432 0.101 Uiso calc R 1 . .
H H49B 0.8544 0.6448 0.4464 0.101 Uiso calc R 1 . .
H H49C 0.9065 0.5910 0.5078 0.101 Uiso calc R 1 . .
C C50 0.82724(13) 0.4069(3) 0.43621(17) 0.0795(9) Uani d . 1 . .
H H50A 0.8016 0.3445 0.4426 0.119 Uiso calc R 1 . .
H H50B 0.8574 0.3617 0.4288 0.119 Uiso calc R 1 . .
H H50C 0.8124 0.4606 0.3879 0.119 Uiso calc R 1 . .

loop_
_atom_site_aniso_label
_atom_site_aniso_U_11
_atom_site_aniso_U_22
_atom_site_aniso_U_33
_atom_site_aniso_U_12
_atom_site_aniso_U_13
_atom_site_aniso_U_23
S1 0.0990(6) 0.0484(4) 0.0570(4) 0.0109(3) 0.0218(4) 0.0068(3)
S2 0.1156(7) 0.0479(4) 0.0950(6) 0.0057(4) 0.0544(5) 0.0176(4)
N1 0.0777(14) 0.0499(12) 0.0360(10) 0.0084(10) 0.0200(10) 0.0073(9)
N2 0.0505(12) 0.0540(12) 0.0469(11) 0.0068(9) 0.0140(9) 0.0049(10)
N3 0.0650(13) 0.0514(12) 0.0384(11) -0.0074(10) 0.0190(9) -0.0014(9)
N4 0.0601(12) 0.0521(12) 0.0428(11) -0.0041(9) 0.0201(9) 0.0067(9)
N5 0.0469(12) 0.0668(14) 0.0522(12) -0.0125(10) 0.0137(9) -0.0001(10)
N6 0.0661(13) 0.0537(12) 0.0442(11) -0.0009(10) 0.0188(10) 0.0026(9)
C1 0.0470(13) 0.0487(14) 0.0415(13) -0.0003(10) 0.0124(10) 0.0045(10)
C2 0.0578(14) 0.0514(14) 0.0355(12) 0.0063(11) 0.0170(11) -0.0035(10)
C3 0.0728(18) 0.0748(19) 0.0413(14) 0.0154(14) 0.0078(13) -0.0114(13)
C4 0.0693(18) 0.084(2) 0.0619(18) -0.0082(16) 0.0130(15) -0.0288(16)
C5 0.0786(19) 0.0661(18) 0.0637(17) -0.0133(15) 0.0322(16) -0.0191(15)
C6 0.0731(17) 0.0503(15) 0.0528(15) 0.0058(13) 0.0299(14) -0.0002(12)
C7 0.0508(14) 0.0508(14) 0.0406(12) 0.0040(11) 0.0197(11) -0.0010(10)
C8 0.0440(13) 0.0563(15) 0.0373(12) -0.0018(10) 0.0119(10) 0.0091(11)
C9 0.0462(13) 0.0430(12) 0.0369(12) -0.0046(10) 0.0103(10) 0.0000(9)
C10 0.111(2) 0.0674(17) 0.0441(15) 0.0195(16) 0.0280(15) 0.0180(13)
C11 0.0801(18) 0.0498(14) 0.0432(14) -0.0087(13) 0.0230(13) 0.0008(11)
C12 0.104(2) 0.0582(16) 0.0448(15) -0.0079(14) 0.0270(15) -0.0002(12)
C13 0.135(3) 0.073(2) 0.0582(18) -0.016(2) 0.047(2) -0.0024(15)
C14 0.126(3) 0.092(2) 0.090(3) -0.006(2) 0.071(2) 0.002(2)
C15 0.093(2) 0.109(3) 0.096(3) 0.0123(19) 0.049(2) 0.023(2)
C16 0.083(2) 0.094(2) 0.0553(17) 0.0005(17) 0.0297(16) 0.0145(15)
C17 0.0455(14) 0.0812(19) 0.0427(13) -0.0084(13) 0.0117(11) 0.0102(13)
C18 0.0481(16) 0.115(2) 0.0646(18) 0.0049(16) 0.0111(14) 0.0197(16)
C19 0.053(2) 0.179(4) 0.073(2) -0.001(2) 0.0064(17) 0.027(3)
C20 0.064(2) 0.223(5) 0.065(2) -0.050(3) -0.0010(19) 0.010(3)
C21 0.086(3) 0.152(4) 0.080(2) -0.062(3) 0.009(2) -0.017(2)
C22 0.0687(19) 0.090(2) 0.0650(18) -0.0293(16) 0.0116(15) -0.0051(16)
C23 0.0532(14) 0.0384(12) 0.0424(13) -0.0068(10) 0.0104(11) -0.0029(10)
C24 0.0687(17) 0.0696(17) 0.0533(15) 0.0031(13) 0.0199(13) 0.0191(13)
C25 0.138(3) 0.0695(19) 0.0611(18) 0.0058(18) 0.0527(19) -0.0032(14)
C26 0.0494(14) 0.0507(14) 0.0538(14) 0.0007(11) 0.0153(11) 0.0104(11)
C27 0.0538(14) 0.0475(14) 0.0360(12) -0.0107(11) 0.0116(10) -0.0044(10)
C28 0.0549(15) 0.0589(16) 0.0514(14) -0.0091(12) 0.0215(12) -0.0048(12)
C29 0.0670(17) 0.0583(17) 0.0571(16) 0.0022(13) 0.0200(13) -0.0092(13)
C30 0.0779(19) 0.0493(14) 0.0479(14) -0.0014(13) 0.0130(13) -0.0060(11)
C31 0.0679(17) 0.0529(16) 0.0482(14) -0.0193(13) 0.0126(12) -0.0032(11)
C32 0.0516(14) 0.0545(15) 0.0387(12) -0.0125(11) 0.0099(11) -0.0041(10)
C33 0.0459(14) 0.0597(16) 0.0422(13) -0.0026(11) 0.0123(11) 0.0111(11)
C34 0.0485(13) 0.0441(13) 0.0472(13) 0.0018(10) 0.0165(11) 0.0057(10)
C35 0.0753(18) 0.0688(17) 0.0516(15) -0.0050(13) 0.0290(14) 0.0135(12)
C36 0.0785(18) 0.0496(14) 0.0451(14) 0.0119(13) 0.0225(13) 0.0030(11)
C37 0.118(3) 0.0643(17) 0.0503(17) 0.0153(16) 0.0335(17) 0.0036(13)
C38 0.149(4) 0.092(3) 0.0510(19) 0.028(2) 0.023(2) 0.0039(17)
C39 0.130(3) 0.121(3) 0.054(2) 0.034(3) -0.004(2) -0.002(2)
C40 0.090(2) 0.121(3) 0.082(3) 0.007(2) 0.002(2) -0.002(2)
C41 0.074(2) 0.089(2) 0.0551(17) 0.0070(16) 0.0124(15) 0.0074(15)
C42 0.0475(15) 0.089(2) 0.0473(14) 0.0042(14) 0.0142(12) 0.0129(13)
C43 0.0509(16) 0.121(3) 0.0668(18) -0.0120(16) 0.0186(14) 0.0005(17)
C44 0.054(2) 0.182(4) 0.084(2) -0.012(2) 0.0234(18) 0.011(3)
C45 0.057(2) 0.205(5) 0.089(3) 0.034(3) 0.0286(19) 0.028(3)
C46 0.086(3) 0.142(3) 0.104(3) 0.053(2) 0.042(2) 0.038(2)
C47 0.0653(19) 0.092(2) 0.088(2) 0.0247(16) 0.0270(17) 0.0269(18)
C48 0.0523(14) 0.0441(13) 0.0548(15) 0.0024(10) 0.0185(12) 0.0046(11)
C49 0.0755(18) 0.0737(18) 0.0563(16) -0.0098(14) 0.0232(14) 0.0123(13)
C50 0.109(2) 0.0770(19) 0.0531(17) -0.0052(17) 0.0239(16) -0.0049(14)

loop_
_atom_type_symbol
_atom_type_description
_atom_type_scat_dispersion_real
_atom_type_scat_dispersion_imag
_atom_type_scat_source
C C 0.0033 0.0016 'International Tables Vol C Tables 4.2.6.8 and 6.1.1.4'
H H 0.0000 0.0000 'International Tables Vol C Tables 4.2.6.8 and 6.1.1.4'
N N 0.0061 0.0033 'International Tables Vol C Tables 4.2.6.8 and 6.1.1.4'
S S 0.1246 0.1234 'International Tables Vol C Tables 4.2.6.8 and 6.1.1.4'

loop_
_geom_angle_atom_site_label_1
_geom_angle_atom_site_label_2
_geom_angle_atom_site_label_3
_geom_angle_site_symmetry_1
_geom_angle_site_symmetry_3
_geom_angle
_geom_angle_publ_flag
C1 N1 C2 . . 119.02(18) ?
C1 N1 C10 . . 120.81(19) ?
C2 N1 C10 . . 117.75(19) ?
C8 N2 C7 . . 117.40(19) ?
C23 N3 C24 . . 125.0(2) ?
C23 N3 C25 . . 119.3(2) ?
C24 N3 C25 . . 115.5(2) ?
C26 N4 C27 . . 121.32(18) ?
C26 N4 C35 . . 121.48(19) ?
C27 N4 C35 . . 116.62(19) ?
C33 N5 C32 . . 118.36(19) ?
C48 N6 C49 . . 125.0(2) ?
C48 N6 C50 . . 119.8(2) ?
C49 N6 C50 . . 115.2(2) ?
N1 C1 C9 . . 114.40(19) ?
N1 C1 S1 . . 122.29(17) ?
C9 C1 S1 . . 123.29(17) ?
C7 C2 C3 . . 119.6(2) ?
C7 C2 N1 . . 121.0(2) ?
C3 C2 N1 . . 119.4(2) ?
C4 C3 C2 . . 120.6(3) ?
C4 C3 H3 . . 119.7 ?
C2 C3 H3 . . 119.7 ?
C3 C4 C5 . . 120.2(3) ?
C3 C4 H4 . . 119.9 ?
C5 C4 H4 . . 119.9 ?
C6 C5 C4 . . 119.7(3) ?
C6 C5 H5 . . 120.2 ?
C4 C5 H5 . . 120.2 ?
C5 C6 C7 . . 121.1(2) ?
C5 C6 H6 . . 119.5 ?
C7 C6 H6 . . 119.5 ?
C2 C7 C6 . . 118.7(2) ?
C2 C7 N2 . . 122.8(2) ?
C6 C7 N2 . . 118.5(2) ?
N2 C8 C9 . . 124.9(2) ?
N2 C8 C17 . . 118.3(2) ?
C9 C8 C17 . . 116.8(2) ?
C23 C9 C1 . . 118.7(2) ?
C23 C9 C8 . . 125.1(2) ?
C1 C9 C8 . . 115.48(18) ?
N1 C10 C11 . . 114.6(2) ?
N1 C10 H10A . . 108.6 ?
C11 C10 H10A . . 108.6 ?
N1 C10 H10B . . 108.6 ?
C11 C10 H10B . . 108.6 ?
H10A C10 H10B . . 107.6 ?
C16 C11 C12 . . 118.4(3) ?
C16 C11 C10 . . 124.0(2) ?
C12 C11 C10 . . 117.4(2) ?
C13 C12 C11 . . 120.8(3) ?
C13 C12 H12 . . 119.6 ?
C11 C12 H12 . . 119.6 ?
C14 C13 C12 . . 120.2(3) ?
C14 C13 H13 . . 119.9 ?
C12 C13 H13 . . 119.9 ?
C13 C14 C15 . . 119.7(3) ?
C13 C14 H14 . . 120.1 ?
C15 C14 H14 . . 120.1 ?
C14 C15 C16 . . 120.1(3) ?
C14 C15 H15 . . 119.9 ?
C16 C15 H15 . . 119.9 ?
C11 C16 C15 . . 120.7(3) ?
C11 C16 H16 . . 119.7 ?
C15 C16 H16 . . 119.7 ?
C22 C17 C18 . . 119.0(3) ?
C22 C17 C8 . . 121.6(2) ?
C18 C17 C8 . . 119.4(3) ?
C19 C18 C17 . . 119.9(3) ?
C19 C18 H18 . . 120.0 ?
C17 C18 H18 . . 120.0 ?
C20 C19 C18 . . 120.1(4) ?
C20 C19 H19 . . 120.0 ?
C18 C19 H19 . . 120.0 ?
C21 C20 C19 . . 120.4(4) ?
C21 C20 H20 . . 119.8 ?
C19 C20 H20 . . 119.8 ?
C20 C21 C22 . . 120.2(4) ?
C20 C21 H21 . . 119.9 ?
C22 C21 H21 . . 119.9 ?
C17 C22 C21 . . 120.4(3) ?
C17 C22 H22 . . 119.8 ?
C21 C22 H22 . . 119.8 ?
N3 C23 C9 . . 130.0(2) ?
N3 C23 H23 . . 115.0 ?
C9 C23 H23 . . 115.0 ?
N3 C24 H24A . . 109.5 ?
N3 C24 H24B . . 109.5 ?
H24A C24 H24B . . 109.5 ?
N3 C24 H24C . . 109.5 ?
H24A C24 H24C . . 109.5 ?
H24B C24 H24C . . 109.5 ?
N3 C25 H25A . . 109.5 ?
N3 C25 H25B . . 109.5 ?
H25A C25 H25B . . 109.5 ?
N3 C25 H25C . . 109.5 ?
H25A C25 H25C . . 109.5 ?
H25B C25 H25C . . 109.5 ?
N4 C26 C34 . . 116.01(19) ?
N4 C26 S2 . . 122.16(17) ?
C34 C26 S2 . . 121.78(18) ?
C28 C27 C32 . . 119.3(2) ?
C28 C27 N4 . . 119.3(2) ?
C32 C27 N4 . . 121.3(2) ?
C29 C28 C27 . . 121.0(2) ?
C29 C28 H28 . . 119.5 ?
C27 C28 H28 . . 119.5 ?
C28 C29 C30 . . 120.3(2) ?
C28 C29 H29 . . 119.9 ?
C30 C29 H29 . . 119.9 ?
C31 C30 C29 . . 119.5(2) ?
C31 C30 H30 . . 120.2 ?
C29 C30 H30 . . 120.2 ?
C30 C31 C32 . . 121.7(2) ?
C30 C31 H31 . . 119.1 ?
C32 C31 H31 . . 119.1 ?
N5 C32 C31 . . 117.3(2) ?
N5 C32 C27 . . 124.5(2) ?
C31 C32 C27 . . 118.1(2) ?
N5 C33 C42 . . 117.3(2) ?
N5 C33 C34 . . 124.8(2) ?
C42 C33 C34 . . 117.9(2) ?
C48 C34 C26 . . 118.4(2) ?
C48 C34 C33 . . 125.2(2) ?
C26 C34 C33 . . 114.7(2) ?
N4 C35 C36 . . 114.4(2) ?
N4 C35 H35A . . 108.7 ?
C36 C35 H35A . . 108.7 ?
N4 C35 H35B . . 108.7 ?
C36 C35 H35B . . 108.7 ?
H35A C35 H35B . . 107.6 ?
C41 C36 C37 . . 118.5(3) ?
C41 C36 C35 . . 123.8(2) ?
C37 C36 C35 . . 117.6(3) ?
C38 C37 C36 . . 121.1(3) ?
C38 C37 H37 . . 119.4 ?
C36 C37 H37 . . 119.4 ?
C39 C38 C37 . . 120.2(3) ?
C39 C38 H38 . . 119.9 ?
C37 C38 H38 . . 119.9 ?
C38 C39 C40 . . 119.9(4) ?
C38 C39 H39 . . 120.0 ?
C40 C39 H39 . . 120.0 ?
C39 C40 C41 . . 119.8(4) ?
C39 C40 H40 . . 120.1 ?
C41 C40 H40 . . 120.1 ?
C36 C41 C40 . . 120.5(3) ?
C36 C41 H41 . . 119.7 ?
C40 C41 H41 . . 119.7 ?
C47 C42 C43 . . 118.7(3) ?
C47 C42 C33 . . 121.8(2) ?
C43 C42 C33 . . 119.5(3) ?
C44 C43 C42 . . 120.3(3) ?
C44 C43 H43 . . 119.8 ?
C42 C43 H43 . . 119.8 ?
C45 C44 C43 . . 120.0(4) ?
C45 C44 H44 . . 120.0 ?
C43 C44 H44 . . 120.0 ?
C46 C45 C44 . . 120.5(4) ?
C46 C45 H45 . . 119.7 ?
C44 C45 H45 . . 119.7 ?
C45 C46 C47 . . 120.1(4) ?
C45 C46 H46 . . 120.0 ?
C47 C46 H46 . . 120.0 ?
C42 C47 C46 . . 120.3(3) ?
C42 C47 H47 . . 119.9 ?
C46 C47 H47 . . 119.9 ?
N6 C48 C34 . . 130.4(2) ?
N6 C48 H48 . . 114.8 ?
C34 C48 H48 . . 114.8 ?
N6 C49 H49A . . 109.5 ?
N6 C49 H49B . . 109.5 ?
H49A C49 H49B . . 109.5 ?
N6 C49 H49C . . 109.5 ?
H49A C49 H49C . . 109.5 ?
H49B C49 H49C . . 109.5 ?
N6 C50 H50A . . 109.5 ?
N6 C50 H50B . . 109.5 ?
H50A C50 H50B . . 109.5 ?
N6 C50 H50C . . 109.5 ?
H50A C50 H50C . . 109.5 ?
H50B C50 H50C . . 109.5 ?

loop_
_geom_bond_atom_site_label_1
_geom_bond_atom_site_label_2
_geom_bond_site_symmetry_2
_geom_bond_distance
_geom_bond_publ_flag
S1 C1 . 1.669(2) ?
S2 C26 . 1.672(2) ?
N1 C1 . 1.365(3) ?
N1 C2 . 1.438(3) ?
N1 C10 . 1.466(3) ?
N2 C8 . 1.283(3) ?
N2 C7 . 1.402(3) ?
N3 C23 . 1.334(3) ?
N3 C24 . 1.447(3) ?
N3 C25 . 1.454(3) ?
N4 C26 . 1.362(3) ?
N4 C27 . 1.437(3) ?
N4 C35 . 1.474(3) ?
N5 C33 . 1.289(3) ?
N5 C32 . 1.400(3) ?
N6 C48 . 1.336(3) ?
N6 C49 . 1.455(3) ?
N6 C50 . 1.457(3) ?
C1 C9 . 1.457(3) ?
C2 C7 . 1.386(3) ?
C2 C3 . 1.389(3) ?
C3 C4 . 1.368(4) ?
C3 H3 . 0.9300 ?
C4 C5 . 1.374(4) ?
C4 H4 . 0.9300 ?
C5 C6 . 1.370(4) ?
C5 H5 . 0.9300 ?
C6 C7 . 1.394(3) ?
C6 H6 . 0.9300 ?
C8 C9 . 1.487(3) ?
C8 C17 . 1.491(3) ?
C9 C23 . 1.366(3) ?
C10 C11 . 1.497(4) ?
C10 H10A . 0.9700 ?
C10 H10B . 0.9700 ?
C11 C16 . 1.368(4) ?
C11 C12 . 1.395(3) ?
C12 C13 . 1.370(4) ?
C12 H12 . 0.9300 ?
C13 C14 . 1.367(5) ?
C13 H13 . 0.9300 ?
C14 C15 . 1.374(5) ?
C14 H14 . 0.9300 ?
C15 C16 . 1.384(4) ?
C15 H15 . 0.9300 ?
C16 H16 . 0.9300 ?
C17 C22 . 1.378(4) ?
C17 C18 . 1.392(4) ?
C18 C19 . 1.384(4) ?
C18 H18 . 0.9300 ?
C19 C20 . 1.371(6) ?
C19 H19 . 0.9300 ?
C20 C21 . 1.360(6) ?
C20 H20 . 0.9300 ?
C21 C22 . 1.384(4) ?
C21 H21 . 0.9300 ?
C22 H22 . 0.9300 ?
C23 H23 . 0.9300 ?
C24 H24A . 0.9600 ?
C24 H24B . 0.9600 ?
C24 H24C . 0.9600 ?
C25 H25A . 0.9600 ?
C25 H25B . 0.9600 ?
C25 H25C . 0.9600 ?
C26 C34 . 1.472(3) ?
C27 C28 . 1.393(3) ?
C27 C32 . 1.400(3) ?
C28 C29 . 1.370(3) ?
C28 H28 . 0.9300 ?
C29 C30 . 1.375(3) ?
C29 H29 . 0.9300 ?
C30 C31 . 1.370(4) ?
C30 H30 . 0.9300 ?
C31 C32 . 1.399(3) ?
C31 H31 . 0.9300 ?
C33 C42 . 1.484(3) ?
C33 C34 . 1.481(3) ?
C34 C48 . 1.365(3) ?
C35 C36 . 1.502(3) ?
C35 H35A . 0.9700 ?
C35 H35B . 0.9700 ?
C36 C41 . 1.377(4) ?
C36 C37 . 1.386(3) ?
C37 C38 . 1.380(5) ?
C37 H37 . 0.9300 ?
C38 C39 . 1.365(5) ?
C38 H38 . 0.9300 ?
C39 C40 . 1.381(5) ?
C39 H39 . 0.9300 ?
C40 C41 . 1.397(4) ?
C40 H40 . 0.9300 ?
C41 H41 . 0.9300 ?
C42 C47 . 1.382(4) ?
C42 C43 . 1.387(4) ?
C43 C44 . 1.384(4) ?
C43 H43 . 0.9300 ?
C44 C45 . 1.364(6) ?
C44 H44 . 0.9300 ?
C45 C46 . 1.361(6) ?
C45 H45 . 0.9300 ?
C46 C47 . 1.388(4) ?
C46 H46 . 0.9300 ?
C47 H47 . 0.9300 ?
C48 H48 . 0.9300 ?
C49 H49A . 0.9600 ?
C49 H49B . 0.9600 ?
C49 H49C . 0.9600 ?
C50 H50A . 0.9600 ?
C50 H50B . 0.9600 ?
C50 H50C . 0.9600 ?

loop_
_geom_torsion_atom_site_label_1
_geom_torsion_atom_site_label_2
_geom_torsion_atom_site_label_3
_geom_torsion_atom_site_label_4
_geom_torsion_site_symmetry_1
_geom_torsion_site_symmetry_2
_geom_torsion_site_symmetry_3
_geom_torsion_site_symmetry_4
_geom_torsion
_geom_torsion_publ_flag
C2 N1 C1 C9 . . . . -34.4(3) ?
C10 N1 C1 C9 . . . . 163.6(2) ?
C2 N1 C1 S1 . . . . 147.05(18) ?
C10 N1 C1 S1 . . . . -14.9(3) ?
C1 N1 C2 C7 . . . . 64.1(3) ?
C10 N1 C2 C7 . . . . -133.4(2) ?
C1 N1 C2 C3 . . . . -115.5(2) ?
C10 N1 C2 C3 . . . . 47.0(3) ?
C7 C2 C3 C4 . . . . -1.3(4) ?
N1 C2 C3 C4 . . . . 178.4(2) ?
C2 C3 C4 C5 . . . . 0.1(4) ?
C3 C4 C5 C6 . . . . 2.1(4) ?
C4 C5 C6 C7 . . . . -3.2(4) ?
C3 C2 C7 C6 . . . . 0.2(3) ?
N1 C2 C7 C6 . . . . -179.43(19) ?
C3 C2 C7 N2 . . . . -177.7(2) ?
N1 C2 C7 N2 . . . . 2.7(3) ?
C5 C6 C7 C2 . . . . 2.0(3) ?
C5 C6 C7 N2 . . . . -180.0(2) ?
C8 N2 C7 C2 . . . . -48.7(3) ?
C8 N2 C7 C6 . . . . 133.4(2) ?
C7 N2 C8 C9 . . . . 3.7(3) ?
C7 N2 C8 C17 . . . . -178.59(19) ?
N1 C1 C9 C23 . . . . 146.7(2) ?
S1 C1 C9 C23 . . . . -34.8(3) ?
N1 C1 C9 C8 . . . . -43.1(3) ?
S1 C1 C9 C8 . . . . 135.43(19) ?
N2 C8 C9 C23 . . . . -124.8(2) ?
C17 C8 C9 C23 . . . . 57.4(3) ?
N2 C8 C9 C1 . . . . 65.6(3) ?
C17 C8 C9 C1 . . . . -112.1(2) ?
C1 N1 C10 C11 . . . . -133.9(2) ?
C2 N1 C10 C11 . . . . 63.9(3) ?
N1 C10 C11 C16 . . . . 15.8(4) ?
N1 C10 C11 C12 . . . . -168.0(2) ?
C16 C11 C12 C13 . . . . 1.3(4) ?
C10 C11 C12 C13 . . . . -175.1(3) ?
C11 C12 C13 C14 . . . . -1.6(5) ?
C12 C13 C14 C15 . . . . 0.6(5) ?
C13 C14 C15 C16 . . . . 0.8(6) ?
C12 C11 C16 C15 . . . . 0.1(4) ?
C10 C11 C16 C15 . . . . 176.3(3) ?
C14 C15 C16 C11 . . . . -1.1(5) ?
N2 C8 C17 C22 . . . . -161.3(2) ?
C9 C8 C17 C22 . . . . 16.6(3) ?
N2 C8 C17 C18 . . . . 19.5(3) ?
C9 C8 C17 C18 . . . . -162.6(2) ?
C22 C17 C18 C19 . . . . -0.7(4) ?
C8 C17 C18 C19 . . . . 178.5(2) ?
C17 C18 C19 C20 . . . . 0.2(5) ?
C18 C19 C20 C21 . . . . 0.9(6) ?
C19 C20 C21 C22 . . . . -1.6(6) ?
C18 C17 C22 C21 . . . . 0.1(4) ?
C8 C17 C22 C21 . . . . -179.1(3) ?
C20 C21 C22 C17 . . . . 1.1(5) ?
C24 N3 C23 C9 . . . . 6.3(4) ?
C25 N3 C23 C9 . . . . -178.8(2) ?
C1 C9 C23 N3 . . . . -174.8(2) ?
C8 C9 C23 N3 . . . . 15.9(4) ?
C27 N4 C26 C34 . . . . 22.1(3) ?
C35 N4 C26 C34 . . . . -166.9(2) ?
C27 N4 C26 S2 . . . . -160.33(17) ?
C35 N4 C26 S2 . . . . 10.6(3) ?
C26 N4 C27 C28 . . . . 124.0(2) ?
C35 N4 C27 C28 . . . . -47.4(3) ?
C26 N4 C27 C32 . . . . -57.5(3) ?
C35 N4 C27 C32 . . . . 131.1(2) ?
C32 C27 C28 C29 . . . . 0.3(3) ?
N4 C27 C28 C29 . . . . 178.9(2) ?
C27 C28 C29 C30 . . . . -1.2(4) ?
C28 C29 C30 C31 . . . . 0.5(4) ?
C29 C30 C31 C32 . . . . 1.0(4) ?
C33 N5 C32 C31 . . . . -134.9(2) ?
C33 N5 C32 C27 . . . . 46.8(3) ?
C30 C31 C32 N5 . . . . 179.7(2) ?
C30 C31 C32 C27 . . . . -1.8(3) ?
C28 C27 C32 N5 . . . . 179.5(2) ?
N4 C27 C32 N5 . . . . 1.0(3) ?
C28 C27 C32 C31 . . . . 1.1(3) ?
N4 C27 C32 C31 . . . . -177.4(2) ?
C32 N5 C33 C42 . . . . 175.4(2) ?
C32 N5 C33 C34 . . . . -7.2(3) ?
N4 C26 C34 C48 . . . . -142.3(2) ?
S2 C26 C34 C48 . . . . 40.1(3) ?
N4 C26 C34 C33 . . . . 51.5(3) ?
S2 C26 C34 C33 . . . . -126.0(2) ?
N5 C33 C34 C48 . . . . 132.1(3) ?
C42 C33 C34 C48 . . . . -50.5(3) ?
N5 C33 C34 C26 . . . . -62.9(3) ?
C42 C33 C34 C26 . . . . 114.5(2) ?
C26 N4 C35 C36 . . . . 97.5(3) ?
C27 N4 C35 C36 . . . . -91.2(3) ?
N4 C35 C36 C41 . . . . 11.7(4) ?
N4 C35 C36 C37 . . . . -170.6(2) ?
C41 C36 C37 C38 . . . . -1.7(4) ?
C35 C36 C37 C38 . . . . -179.5(3) ?
C36 C37 C38 C39 . . . . 2.1(5) ?
C37 C38 C39 C40 . . . . -0.9(6) ?
C38 C39 C40 C41 . . . . -0.5(6) ?
C37 C36 C41 C40 . . . . 0.2(4) ?
C35 C36 C41 C40 . . . . 177.9(3) ?
C39 C40 C41 C36 . . . . 0.9(5) ?
N5 C33 C42 C47 . . . . 159.0(2) ?
C34 C33 C42 C47 . . . . -18.6(3) ?
N5 C33 C42 C43 . . . . -22.7(3) ?
C34 C33 C42 C43 . . . . 159.7(2) ?
C47 C42 C43 C44 . . . . 0.3(4) ?
C33 C42 C43 C44 . . . . -178.0(3) ?
C42 C43 C44 C45 . . . . 0.5(5) ?
C43 C44 C45 C46 . . . . -1.2(6) ?
C44 C45 C46 C47 . . . . 1.0(6) ?
C43 C42 C47 C46 . . . . -0.6(4) ?
C33 C42 C47 C46 . . . . 177.8(3) ?
C45 C46 C47 C42 . . . . -0.1(5) ?
C49 N6 C48 C34 . . . . -6.0(4) ?
C50 N6 C48 C34 . . . . 172.6(3) ?
C26 C34 C48 N6 . . . . 175.5(2) ?
C33 C34 C48 N6 . . . . -20.0(4) ?
